data_7021363
loop_
_publ_author_name
'Funasako, Yusuke'
'Inagaki, Takashi'
'Mochida, Tomoyuki'
'Sakurai, Toshihiro'
'Ohta, Hitoshi'
'Furukawa, Ko'
'Nakamura, Toshikazu'

_publ_section_title
;
 Organometallic ionic liquids from alkyloctamethylferrocenium cations:
 thermal properties, crystal structures, and magnetic properties.
;
_journal_issue 23
_journal_name_full 'Dalton transactions (Cambridge, England : 2003)'
_journal_page_first 8317
_journal_page_last 8327
_journal_paper_doi 10.1039/c3dt00084b
_journal_volume 42
_journal_year 2013
_chemical_formula_moiety 'C28 H46 Fe, N O3 '
_chemical_formula_sum 'C28 H46 Fe N O3'
_chemical_formula_weight 500.51
_chemical_name_systematic
;
?
;
_space_group_IT_number 2
_symmetry_cell_setting triclinic
_symmetry_space_group_name_Hall '-P 1'
_symmetry_space_group_name_H-M 'P -1'
_atom_sites_solution_hydrogens geom
_atom_sites_solution_primary direct
_atom_sites_solution_secondary difmap
_audit_creation_method SHELXL-97
_cell_angle_alpha 90.473(2)
_cell_angle_beta 92.713(3)
_cell_angle_gamma 97.649(3)
_cell_formula_units_Z 2
_cell_length_a 8.0742(13)
_cell_length_b 9.8377(16)
_cell_length_c 17.596(3)
_cell_measurement_reflns_used 4388
_cell_measurement_temperature 173
_cell_measurement_theta_max 52.554
_cell_measurement_theta_min 4.718
_cell_volume 1383.5(4)
_computing_cell_refinement 'APEX2 (Bruker AXS, 2006)'
_computing_data_collection 'APEX2 (Bruker AXS, 2006)'
_computing_data_reduction 'SAINT (Bruker AXS, 2004)'
_computing_molecular_graphics 'XSHEL (Bruker AXS,2002)'
_computing_publication_material 'XCIF (Bruker AXS, 2001)'
_computing_structure_refinement 'SHELXL-97 (Sheldrick, 1997)'
_computing_structure_solution 'SHELXS-97 (Sheldrick, 1997)'
_diffrn_ambient_temperature 173
_diffrn_detector_area_resol_mean 8.333
_diffrn_measured_fraction_theta_full 0.974
_diffrn_measured_fraction_theta_max 0.974
_diffrn_measurement_device_type 'Bruker APEXII CCD area detector'
_diffrn_measurement_method 'phi and omega scans'
_diffrn_radiation_monochromator 'Bruker Helios multilayer confocal mirror'
_diffrn_radiation_source 'Bruker TXS fine-focus rotating manode'
_diffrn_radiation_type MoK\a
_diffrn_radiation_wavelength 0.71073
_diffrn_reflns_av_R_equivalents 0.0163
_diffrn_reflns_av_sigmaI/netI 0.0309
_diffrn_reflns_limit_h_max 5
_diffrn_reflns_limit_h_min -9
_diffrn_reflns_limit_k_max 11
_diffrn_reflns_limit_k_min -11
_diffrn_reflns_limit_l_max 20
_diffrn_reflns_limit_l_min -20
_diffrn_reflns_number 6926
_diffrn_reflns_theta_full 25.02
_diffrn_reflns_theta_max 25.02
_diffrn_reflns_theta_min 2.09
_exptl_absorpt_coefficient_mu 0.572
_exptl_absorpt_correction_T_max 0.9842
_exptl_absorpt_correction_T_min 0.7152
_exptl_absorpt_correction_type empirical
_exptl_absorpt_process_details
;
SADABS Sheldrick 1996
;
_exptl_crystal_colour green
_exptl_crystal_density_diffrn 1.201
_exptl_crystal_density_method 'not measured'
_exptl_crystal_description plate
_exptl_crystal_F_000 542
_exptl_crystal_size_max 0.63
_exptl_crystal_size_mid 0.23
_exptl_crystal_size_min 0.03
_refine_diff_density_max 0.443
_refine_diff_density_min -0.344
_refine_diff_density_rms 0.048
_refine_ls_extinction_method none
_refine_ls_goodness_of_fit_ref 1.091
_refine_ls_hydrogen_treatment constr
_refine_ls_matrix_type full
_refine_ls_number_parameters 307
_refine_ls_number_reflns 4763
_refine_ls_number_restraints 0
_refine_ls_restrained_S_all 1.091
_refine_ls_R_factor_all 0.0403
_refine_ls_R_factor_gt 0.0349
_refine_ls_shift/su_max 0.007
_refine_ls_shift/su_mean 0.001
_refine_ls_structure_factor_coef Fsqd
_refine_ls_weighting_details
;
calc w=1/[\s^2^(Fo^2^)+(0.0658P)^2^+0.3249P] where
P=(Fo^2^+2Fc^2^)/3
;
_refine_ls_weighting_scheme calc
_refine_ls_wR_factor_gt 0.1051
_refine_ls_wR_factor_ref 0.1083
_reflns_number_gt 4228
_reflns_number_total 4763
_reflns_threshold_expression >2\s(I)
_cod_data_source_file c3dt00084b.txt
_cod_data_source_block '[C10Fc]NO3'
_cod_depositor_comments
;
The following automatic conversions were performed:

'_symmetry_cell_setting' value 'Triclinic' changed to 'triclinic'
according to /home/saulius/struct/CIF-dictionaries/cif_core.dic
dictionary named 'cif_core.dic' version 2.4.2 from 2011-04-26.

Automatic conversion script
Id: cif_fix_values 1891 2012-01-12 08:04:46Z andrius 
;
_cod_database_code 7021363

loop_
_symmetry_equiv_pos_as_xyz
'x, y, z'
'-x, -y, -z'

loop_
_atom_site_label
_atom_site_type_symbol
_atom_site_fract_x
_atom_site_fract_y
_atom_site_fract_z
_atom_site_U_iso_or_equiv
_atom_site_adp_type
_atom_site_occupancy
_atom_site_symmetry_multiplicity
_atom_site_calc_flag
_atom_site_refinement_flags
C1 C 0.2402(3) 0.8468(2) 0.72287(12) 0.0287(4) Uani 1 1 d .
C2 C 0.1985(3) 0.7202(2) 0.76257(12) 0.0286(4) Uani 1 1 d .
C3 C 0.0949(3) 0.6259(2) 0.71203(12) 0.0304(5) Uani 1 1 d .
C4 C 0.0732(3) 0.6938(2) 0.64072(12) 0.0308(5) Uani 1 1 d .
C5 C 0.1626(3) 0.8302(2) 0.64754(12) 0.0299(5) Uani 1 1 d .
C6 C 0.5914(3) 0.6963(2) 0.67802(12) 0.0288(4) Uani 1 1 d .
C7 C 0.5178(3) 0.5572(2) 0.69099(12) 0.0279(4) Uani 1 1 d .
C8 C 0.4219(3) 0.5062(2) 0.62330(12) 0.0271(4) Uani 1 1 d .
C9 C 0.4359(3) 0.6150(2) 0.56896(12) 0.0290(5) Uani 1 1 d .
H9 H 0.3843 0.6105 0.5192 0.035 Uiso 1 1 d R
C10 C 0.5402(3) 0.7314(2) 0.60188(12) 0.0292(5) Uani 1 1 d .
C11 C 0.2488(3) 0.6923(3) 0.84418(13) 0.0434(6) Uani 1 1 d .
H11A H 0.1725 0.7293 0.8782 0.065 Uiso 1 1 calc R
H11B H 0.3634 0.7364 0.8560 0.065 Uiso 1 1 calc R
H11C H 0.2431 0.5931 0.8514 0.065 Uiso 1 1 calc R
C12 C 0.0167(3) 0.4834(2) 0.73211(17) 0.0468(6) Uani 1 1 d .
H12A H 0.0984 0.4378 0.7619 0.070 Uiso 1 1 calc R
H12B H -0.0179 0.4303 0.6853 0.070 Uiso 1 1 calc R
H12C H -0.0813 0.4895 0.7621 0.070 Uiso 1 1 calc R
C13 C -0.0290(3) 0.6340(3) 0.57180(15) 0.0462(6) Uani 1 1 d .
H13A H -0.1441 0.6547 0.5744 0.069 Uiso 1 1 calc R
H13B H -0.0294 0.5343 0.5704 0.069 Uiso 1 1 calc R
H13C H 0.0198 0.6739 0.5257 0.069 Uiso 1 1 calc R
C14 C 0.1705(3) 0.9379(3) 0.58680(14) 0.0441(6) Uani 1 1 d .
H14A H 0.1695 0.8937 0.5366 0.066 Uiso 1 1 calc R
H14B H 0.2736 1.0022 0.5950 0.066 Uiso 1 1 calc R
H14C H 0.0736 0.9878 0.5893 0.066 Uiso 1 1 calc R
C15 C 0.7047(3) 0.7890(2) 0.73293(14) 0.0393(5) Uani 1 1 d .
H15A H 0.6677 0.7735 0.7848 0.059 Uiso 1 1 calc R
H15B H 0.7000 0.8849 0.7195 0.059 Uiso 1 1 calc R
H15C H 0.8198 0.7686 0.7302 0.059 Uiso 1 1 calc R
C16 C 0.5389(3) 0.4737(2) 0.76144(13) 0.0397(5) Uani 1 1 d .
H16A H 0.4290 0.4303 0.7763 0.060 Uiso 1 1 calc R
H16B H 0.5918 0.5339 0.8029 0.060 Uiso 1 1 calc R
H16C H 0.6095 0.4028 0.7509 0.060 Uiso 1 1 calc R
C17 C 0.3292(3) 0.3641(2) 0.61122(14) 0.0371(5) Uani 1 1 d .
H17A H 0.4091 0.2998 0.6018 0.056 Uiso 1 1 calc R
H17B H 0.2498 0.3634 0.5673 0.056 Uiso 1 1 calc R
H17C H 0.2682 0.3365 0.6567 0.056 Uiso 1 1 calc R
C18 C 0.5917(3) 0.8648(2) 0.56262(15) 0.0420(6) Uani 1 1 d .
H18A H 0.7054 0.8663 0.5452 0.063 Uiso 1 1 calc R
H18B H 0.5889 0.9414 0.5983 0.063 Uiso 1 1 calc R
H18C H 0.5144 0.8735 0.5188 0.063 Uiso 1 1 calc R
C19 C 0.3409(3) 0.9766(2) 0.75557(14) 0.0390(5) Uani 1 1 d .
H19A H 0.4235 1.0138 0.7187 0.047 Uiso 1 1 calc R
H19B H 0.4032 0.9546 0.8027 0.047 Uiso 1 1 calc R
C20 C 0.2278(3) 1.0864(2) 0.77371(14) 0.0404(6) Uani 1 1 d .
H20A H 0.2993 1.1691 0.7945 0.048 Uiso 1 1 calc R
H20B H 0.1725 1.1124 0.7256 0.048 Uiso 1 1 calc R
C21 C 0.0930(3) 1.0419(2) 0.83015(13) 0.0359(5) Uani 1 1 d .
H21A H 0.1473 1.0182 0.8790 0.043 Uiso 1 1 calc R
H21B H 0.0214 0.9586 0.8100 0.043 Uiso 1 1 calc R
C23 C -0.1612(3) 1.1112(2) 0.89602(14) 0.0407(6) Uani 1 1 d .
H23A H -0.1146 1.0843 0.9459 0.049 Uiso 1 1 calc R
H23B H -0.2314 1.0296 0.8731 0.049 Uiso 1 1 calc R
C22 C -0.0170(3) 1.1547(2) 0.84449(14) 0.0397(5) Uani 1 1 d .
H22A H 0.0541 1.2354 0.8678 0.048 Uiso 1 1 calc R
H22B H -0.0636 1.1832 0.7950 0.048 Uiso 1 1 calc R
C25 C -0.4239(3) 1.1771(2) 0.95511(14) 0.0400(5) Uani 1 1 d .
H25A H -0.3848 1.1409 1.0041 0.048 Uiso 1 1 calc R
H25B H -0.4941 1.1008 0.9273 0.048 Uiso 1 1 calc R
C24 C -0.2722(3) 1.2233(2) 0.90908(15) 0.0451(6) Uani 1 1 d .
H24A H -0.2040 1.3020 0.9358 0.054 Uiso 1 1 calc R
H24B H -0.3111 1.2556 0.8590 0.054 Uiso 1 1 calc R
C27 C -0.6835(3) 1.2392(3) 1.01797(15) 0.0474(6) Uani 1 1 d .
H27A H -0.6434 1.2033 1.0669 0.057 Uiso 1 1 calc R
H27B H -0.7529 1.1625 0.9900 0.057 Uiso 1 1 calc R
C26 C -0.5330(3) 1.2891(2) 0.97170(14) 0.0415(6) Uani 1 1 d .
H26A H -0.4634 1.3656 0.9997 0.050 Uiso 1 1 calc R
H26B H -0.5731 1.3253 0.9228 0.050 Uiso 1 1 calc R
C28 C -0.7936(4) 1.3516(3) 1.03447(19) 0.0622(8) Uani 1 1 d .
H28A H -0.7274 1.4262 1.0641 0.093 Uiso 1 1 calc R
H28B H -0.8889 1.3126 1.0634 0.093 Uiso 1 1 calc R
H28C H -0.8346 1.3874 0.9863 0.093 Uiso 1 1 calc R
Fe1 Fe 0.32795(3) 0.68223(3) 0.665564(15) 0.02334(12) Uani 1 1 d .
N1 N 0.2292(2) 0.7949(2) 0.36714(12) 0.0389(5) Uani 1 1 d .
O1 O 0.0986(3) 0.8436(3) 0.37016(17) 0.0981(9) Uani 1 1 d .
O2 O 0.3286(3) 0.8297(2) 0.31736(15) 0.0806(7) Uani 1 1 d .
O3 O 0.2583(4) 0.7046(3) 0.41159(16) 0.1012(9) Uani 1 1 d .

loop_
_atom_site_aniso_label
_atom_site_aniso_U_11
_atom_site_aniso_U_22
_atom_site_aniso_U_33
_atom_site_aniso_U_23
_atom_site_aniso_U_13
_atom_site_aniso_U_12
C1 0.0262(10) 0.0300(10) 0.0310(11) -0.0057(8) 0.0046(9) 0.0071(8)
C2 0.0262(10) 0.0345(11) 0.0265(11) -0.0010(8) 0.0061(8) 0.0070(9)
C3 0.0252(10) 0.0309(11) 0.0357(12) -0.0034(9) 0.0062(9) 0.0052(8)
C4 0.0251(11) 0.0377(11) 0.0317(11) -0.0072(9) 0.0001(9) 0.0125(9)
C5 0.0307(11) 0.0315(11) 0.0305(11) -0.0009(9) 0.0051(9) 0.0136(9)
C6 0.0240(10) 0.0326(11) 0.0312(11) -0.0010(8) 0.0027(9) 0.0084(8)
C7 0.0249(10) 0.0303(10) 0.0302(11) 0.0018(8) 0.0013(8) 0.0097(8)
C8 0.0268(10) 0.0271(10) 0.0292(11) -0.0017(8) 0.0023(8) 0.0098(8)
C9 0.0308(11) 0.0340(11) 0.0248(11) -0.0004(8) 0.0036(9) 0.0126(9)
C10 0.0294(11) 0.0290(10) 0.0315(11) 0.0028(8) 0.0091(9) 0.0094(9)
C11 0.0473(14) 0.0555(15) 0.0286(12) 0.0009(10) 0.0043(11) 0.0109(12)
C12 0.0401(14) 0.0362(13) 0.0633(17) -0.0002(11) 0.0162(12) -0.0032(10)
C13 0.0335(13) 0.0634(16) 0.0424(14) -0.0184(12) -0.0095(11) 0.0139(11)
C14 0.0557(16) 0.0445(14) 0.0378(13) 0.0081(11) 0.0072(12) 0.0260(12)
C15 0.0288(12) 0.0435(13) 0.0450(14) -0.0087(10) -0.0017(10) 0.0037(10)
C16 0.0400(13) 0.0436(13) 0.0365(13) 0.0095(10) -0.0031(10) 0.0104(11)
C17 0.0407(13) 0.0287(11) 0.0421(13) -0.0044(9) 0.0003(10) 0.0060(10)
C18 0.0470(14) 0.0346(12) 0.0464(14) 0.0110(10) 0.0151(12) 0.0077(10)
C19 0.0368(13) 0.0344(12) 0.0446(14) -0.0098(10) 0.0069(11) -0.0003(10)
C20 0.0481(14) 0.0258(11) 0.0464(14) -0.0084(10) 0.0087(11) -0.0004(10)
C21 0.0433(13) 0.0288(11) 0.0357(12) -0.0060(9) 0.0031(10) 0.0051(10)
C23 0.0506(15) 0.0347(12) 0.0386(13) 0.0001(10) 0.0068(11) 0.0111(11)
C22 0.0506(15) 0.0319(12) 0.0380(13) -0.0016(9) 0.0069(11) 0.0096(10)
C25 0.0498(14) 0.0365(12) 0.0344(13) -0.0027(10) 0.0032(11) 0.0083(11)
C24 0.0539(16) 0.0383(13) 0.0464(15) 0.0042(11) 0.0117(12) 0.0148(11)
C27 0.0457(15) 0.0508(15) 0.0443(15) -0.0074(12) 0.0069(12) -0.0003(12)
C26 0.0470(14) 0.0411(13) 0.0381(13) -0.0005(10) 0.0078(11) 0.0100(11)
C28 0.0491(17) 0.075(2) 0.0636(19) -0.0162(15) 0.0173(14) 0.0064(14)
Fe1 0.02318(17) 0.02423(17) 0.02330(18) -0.00024(11) 0.00122(11) 0.00572(11)
N1 0.0369(11) 0.0375(11) 0.0408(12) -0.0073(9) -0.0035(9) 0.0015(9)
O1 0.0621(15) 0.117(2) 0.123(2) -0.0398(18) -0.0051(15) 0.0505(15)
O2 0.0850(17) 0.0702(15) 0.0864(18) 0.0079(13) 0.0389(15) -0.0029(13)
O3 0.098(2) 0.123(2) 0.0833(18) 0.0528(17) -0.0137(15) 0.0203(17)

loop_
_atom_type_symbol
_atom_type_description
_atom_type_scat_dispersion_real
_atom_type_scat_dispersion_imag
_atom_type_scat_source
C C 0.0033 0.0016 'International Tables Vol C Tables 4.2.6.8 and 6.1.1.4'
H H 0.0000 0.0000 'International Tables Vol C Tables 4.2.6.8 and 6.1.1.4'
Fe Fe 0.3463 0.8444 'International Tables Vol C Tables 4.2.6.8 and 6.1.1.4'
N N 0.0061 0.0033 'International Tables Vol C Tables 4.2.6.8 and 6.1.1.4'
O O 0.0106 0.0060 'International Tables Vol C Tables 4.2.6.8 and 6.1.1.4'

loop_
_geom_angle_atom_site_label_1
_geom_angle_atom_site_label_2
_geom_angle_atom_site_label_3
_geom_angle
C5 C1 C2 107.84(18)
C5 C1 C19 125.9(2)
C2 C1 C19 126.3(2)
C3 C2 C1 108.18(18)
C3 C2 C11 125.5(2)
C1 C2 C11 126.3(2)
C2 C3 C4 107.85(18)
C2 C3 C12 125.5(2)
C4 C3 C12 126.6(2)
C5 C4 C3 108.09(18)
C5 C4 C13 125.9(2)
C3 C4 C13 126.0(2)
C4 C5 C1 108.03(18)
C4 C5 C14 125.9(2)
C1 C5 C14 126.0(2)
C10 C6 C7 107.59(19)
C10 C6 C15 125.6(2)
C7 C6 C15 126.8(2)
C8 C7 C6 108.43(18)
C8 C7 C16 124.18(19)
C6 C7 C16 127.4(2)
C9 C8 C7 107.18(18)
C9 C8 C17 126.69(19)
C7 C8 C17 126.11(19)
C10 C9 C8 108.97(18)
C10 C9 H9 125.4
C8 C9 H9 125.6
C9 C10 C6 107.82(18)
C9 C10 C18 125.8(2)
C6 C10 C18 126.4(2)
C2 C11 H11A 109.5
C2 C11 H11B 109.5
H11A C11 H11B 109.5
C2 C11 H11C 109.5
H11A C11 H11C 109.5
H11B C11 H11C 109.5
C3 C12 H12A 109.5
C3 C12 H12B 109.5
H12A C12 H12B 109.5
C3 C12 H12C 109.5
H12A C12 H12C 109.5
H12B C12 H12C 109.5
C4 C13 H13A 109.5
C4 C13 H13B 109.5
H13A C13 H13B 109.5
C4 C13 H13C 109.5
H13A C13 H13C 109.5
H13B C13 H13C 109.5
C5 C14 H14A 109.5
C5 C14 H14B 109.5
H14A C14 H14B 109.5
C5 C14 H14C 109.5
H14A C14 H14C 109.5
H14B C14 H14C 109.5
C6 C15 H15A 109.5
C6 C15 H15B 109.5
H15A C15 H15B 109.5
C6 C15 H15C 109.5
H15A C15 H15C 109.5
H15B C15 H15C 109.5
C7 C16 H16A 109.5
C7 C16 H16B 109.5
H16A C16 H16B 109.5
C7 C16 H16C 109.5
H16A C16 H16C 109.5
H16B C16 H16C 109.5
C8 C17 H17A 109.5
C8 C17 H17B 109.5
H17A C17 H17B 109.5
C8 C17 H17C 109.5
H17A C17 H17C 109.5
H17B C17 H17C 109.5
C10 C18 H18A 109.5
C10 C18 H18B 109.5
H18A C18 H18B 109.5
C10 C18 H18C 109.5
H18A C18 H18C 109.5
H18B C18 H18C 109.5
C1 C19 C20 111.67(19)
C1 C19 H19A 109.3
C20 C19 H19A 109.3
C1 C19 H19B 109.3
C20 C19 H19B 109.3
H19A C19 H19B 107.9
C21 C20 C19 114.84(19)
C21 C20 H20A 108.6
C19 C20 H20A 108.6
C21 C20 H20B 108.6
C19 C20 H20B 108.6
H20A C20 H20B 107.5
C20 C21 C22 112.16(18)
C20 C21 H21A 109.2
C22 C21 H21A 109.2
C20 C21 H21B 109.2
C22 C21 H21B 109.2
H21A C21 H21B 107.9
C22 C23 C24 113.76(19)
C22 C23 H23A 108.8
C24 C23 H23A 108.8
C22 C23 H23B 108.8
C24 C23 H23B 108.8
H23A C23 H23B 107.7
C23 C22 C21 113.98(19)
C23 C22 H22A 108.8
C21 C22 H22A 108.8
C23 C22 H22B 108.8
C21 C22 H22B 108.8
H22A C22 H22B 107.7
C24 C25 C26 115.01(19)
C24 C25 H25A 108.5
C26 C25 H25A 108.5
C24 C25 H25B 108.5
C26 C25 H25B 108.5
H25A C25 H25B 107.5
C25 C24 C23 114.0(2)
C25 C24 H24A 108.7
C23 C24 H24A 108.7
C25 C24 H24B 108.7
C23 C24 H24B 108.7
H24A C24 H24B 107.6
C26 C27 C28 113.6(2)
C26 C27 H27A 108.8
C28 C27 H27A 108.8
C26 C27 H27B 108.8
C28 C27 H27B 108.8
H27A C27 H27B 107.7
C27 C26 C25 113.6(2)
C27 C26 H26A 108.9
C25 C26 H26A 108.9
C27 C26 H26B 108.9
C25 C26 H26B 108.9
H26A C26 H26B 107.7
C27 C28 H28A 109.5
C27 C28 H28B 109.5
H28A C28 H28B 109.5
C27 C28 H28C 109.5
H28A C28 H28C 109.5
H28B C28 H28C 109.5
O1 N1 O3 119.5(3)
O1 N1 O2 120.9(3)
O3 N1 O2 119.4(3)

loop_
_geom_bond_atom_site_label_1
_geom_bond_atom_site_label_2
_geom_bond_distance
C1 C5 1.438(3)
C1 C2 1.442(3)
C1 C19 1.513(3)
C2 C3 1.435(3)
C2 C11 1.511(3)
C3 C4 1.441(3)
C3 C12 1.511(3)
C4 C5 1.438(3)
C4 C13 1.504(3)
C5 C14 1.509(3)
C6 C10 1.442(3)
C6 C7 1.443(3)
C6 C15 1.510(3)
C7 C8 1.438(3)
C7 C16 1.508(3)
C8 C9 1.438(3)
C8 C17 1.504(3)
C9 C10 1.428(3)
C9 H9 0.9503
C10 C18 1.507(3)
C11 H11A 0.9800
C11 H11B 0.9800
C11 H11C 0.9800
C12 H12A 0.9800
C12 H12B 0.9800
C12 H12C 0.9800
C13 H13A 0.9800
C13 H13B 0.9800
C13 H13C 0.9800
C14 H14A 0.9800
C14 H14B 0.9800
C14 H14C 0.9800
C15 H15A 0.9800
C15 H15B 0.9800
C15 H15C 0.9800
C16 H16A 0.9800
C16 H16B 0.9800
C16 H16C 0.9800
C17 H17A 0.9800
C17 H17B 0.9800
C17 H17C 0.9800
C18 H18A 0.9800
C18 H18B 0.9800
C18 H18C 0.9800
C19 C20 1.544(3)
C19 H19A 0.9900
C19 H19B 0.9900
C20 C21 1.532(3)
C20 H20A 0.9900
C20 H20B 0.9900
C21 C22 1.537(3)
C21 H21A 0.9900
C21 H21B 0.9900
C23 C22 1.528(3)
C23 C24 1.533(3)
C23 H23A 0.9900
C23 H23B 0.9900
C22 H22A 0.9900
C22 H22B 0.9900
C25 C24 1.521(3)
C25 C26 1.533(3)
C25 H25A 0.9900
C25 H25B 0.9900
C24 H24A 0.9900
C24 H24B 0.9900
C27 C26 1.524(3)
C27 C28 1.542(4)
C27 H27A 0.9900
C27 H27B 0.9900
C26 H26A 0.9900
C26 H26B 0.9900
C28 H28A 0.9800
C28 H28B 0.9800
C28 H28C 0.9800
N1 O1 1.218(3)
N1 O3 1.227(3)
N1 O2 1.236(3)
